data_1515498
loop_
_publ_author_name
'Sampath, Magesh'
'Lee, Pei-Ying Beatrix'
'Loh, Teck-Peng'

_publ_section_title
;
 Phosphine-catalyzed one-pot isomerization of 3-alkynoates and [2 +
 3]-cycloaddition with imines: formal synthesis of Securinega alkaloid
 (+-)-allosecurinine
;
_journal_issue 10
_journal_name_full 'Chemical Science'
_journal_page_first 1988
_journal_paper_doi 10.1039/c1sc00311a
_journal_volume 2
_journal_year 2011
_chemical_formula_moiety 'C21 H31 I2 N O4 S'
_chemical_formula_sum 'C21 H31 I2 N O4 S'
_chemical_formula_weight 647.33
_chemical_name_systematic
;
?
;
_space_group_IT_number 15
_symmetry_cell_setting monoclinic
_symmetry_space_group_name_Hall '-C 2yc'
_symmetry_space_group_name_H-M 'C 1 2/c 1'
_atom_sites_solution_hydrogens geom
_atom_sites_solution_primary direct
_atom_sites_solution_secondary difmap
_audit_creation_method SHELXL-97
_cell_angle_alpha 90.00
_cell_angle_beta 114.7990(10)
_cell_angle_gamma 90.00
_cell_formula_units_Z 8
_cell_length_a 29.1152(8)
_cell_length_b 11.5743(3)
_cell_length_c 15.8437(4)
_cell_measurement_reflns_used 9849
_cell_measurement_temperature 103(2)
_cell_measurement_theta_max 34.24
_cell_measurement_theta_min 2.57
_cell_volume 4846.8(2)
_computing_cell_refinement 'Bruker SAINT'
_computing_data_collection 'Bruker APEX2'
_computing_data_reduction 'Bruker SAINT'
_computing_molecular_graphics 'Bruker SHELXTL'
_computing_publication_material 'Bruker SHELXTL'
_computing_structure_refinement 'SHELXL-97 (Sheldrick, 2008)'
_computing_structure_solution 'SHELXS-97 (Sheldrick, 2008)'
_diffrn_ambient_temperature 103(2)
_diffrn_measured_fraction_theta_full 0.992
_diffrn_measured_fraction_theta_max 0.992
_diffrn_measurement_device_type 'Bruker APEX-II CCD'
_diffrn_measurement_method '\f and \w scans'
_diffrn_radiation_monochromator graphite
_diffrn_radiation_source 'fine-focus sealed tube'
_diffrn_radiation_type MoK\a
_diffrn_radiation_wavelength 0.71073
_diffrn_reflns_av_R_equivalents 0.0278
_diffrn_reflns_av_sigmaI/netI 0.0293
_diffrn_reflns_limit_h_max 46
_diffrn_reflns_limit_h_min -45
_diffrn_reflns_limit_k_max 17
_diffrn_reflns_limit_k_min -18
_diffrn_reflns_limit_l_max 24
_diffrn_reflns_limit_l_min -25
_diffrn_reflns_number 36521
_diffrn_reflns_theta_full 34.27
_diffrn_reflns_theta_max 34.27
_diffrn_reflns_theta_min 2.78
_exptl_absorpt_coefficient_mu 2.707
_exptl_absorpt_correction_T_max 0.6135
_exptl_absorpt_correction_T_min 0.4106
_exptl_absorpt_correction_type multi-scan
_exptl_absorpt_process_details sadabs
_exptl_crystal_colour colourless
_exptl_crystal_density_diffrn 1.774
_exptl_crystal_density_method 'not measured'
_exptl_crystal_description block
_exptl_crystal_F_000 2544
_exptl_crystal_size_max 0.40
_exptl_crystal_size_mid 0.38
_exptl_crystal_size_min 0.20
_refine_diff_density_max 1.854
_refine_diff_density_min -1.237
_refine_diff_density_rms 0.109
_refine_ls_extinction_method none
_refine_ls_goodness_of_fit_ref 1.062
_refine_ls_hydrogen_treatment constr
_refine_ls_matrix_type full
_refine_ls_number_parameters 343
_refine_ls_number_reflns 10020
_refine_ls_number_restraints 54
_refine_ls_restrained_S_all 1.059
_refine_ls_R_factor_all 0.0471
_refine_ls_R_factor_gt 0.0314
_refine_ls_shift/su_max 0.005
_refine_ls_shift/su_mean 0.001
_refine_ls_structure_factor_coef Fsqd
_refine_ls_weighting_details 'calc w=1/[\s^2^(Fo^2^)+(0.0289P)^2^+11.9264P] where P=(Fo^2^+2Fc^2^)/3'
_refine_ls_weighting_scheme calc
_refine_ls_wR_factor_gt 0.0720
_refine_ls_wR_factor_ref 0.0798
_reflns_number_gt 7989
_reflns_number_total 10020
_reflns_threshold_expression >2sigma(I)
_cod_data_source_file c1sc00311a.txt
_cod_data_source_block ltp184s
_cod_depositor_comments
;
The following automatic conversions were performed:

'_symmetry_cell_setting' value 'Monoclinic' changed to 'monoclinic'
according to
/usr/data/users/saulius/automatic-downloads/retrospective/RSC/lib/dictionaries/cif_core.dic
dictionary named 'cif_core.dic' version 2.4.2 from 2011-04-26.

Automatic conversion script
Id: cif_fix_values 2281 2013-09-26 08:29:07Z andrius 
;
_cod_original_sg_symbol_H-M C2/c
_cod_database_code 1515498

loop_
_symmetry_equiv_pos_as_xyz
'x, y, z'
'-x, y, -z+1/2'
'x+1/2, y+1/2, z'
'-x+1/2, y+1/2, -z+1/2'
'-x, -y, -z'
'x, -y, z-1/2'
'-x+1/2, -y+1/2, -z'
'x+1/2, -y+1/2, z-1/2'

loop_
_atom_site_label
_atom_site_type_symbol
_atom_site_fract_x
_atom_site_fract_y
_atom_site_fract_z
_atom_site_U_iso_or_equiv
_atom_site_adp_type
_atom_site_occupancy
_atom_site_symmetry_multiplicity
_atom_site_calc_flag
_atom_site_refinement_flags
_atom_site_disorder_assembly
_atom_site_disorder_group
C15 C 0.3416(3) 0.9970(9) 0.4017(5) 0.0139(15) Uani 0.55(5) 1 d PGDU A 1
C16 C 0.3425(4) 0.8783(9) 0.4160(7) 0.0118(12) Uani 0.55(5) 1 d PGD A 1
H16 H 0.3126 0.8340 0.3857 0.014 Uiso 0.55(5) 1 calc PR A 1
C17 C 0.3873(5) 0.8246(10) 0.4747(9) 0.0202(14) Uani 0.55(5) 1 d PGD A 1
H17 H 0.3879 0.7435 0.4845 0.024 Uiso 0.55(5) 1 calc PR A 1
C18 C 0.4311(3) 0.8895(13) 0.5190(9) 0.0259(17) Uani 0.55(5) 1 d PGD A 1
C20 C 0.4301(3) 1.0081(13) 0.5047(10) 0.0243(16) Uani 0.55(5) 1 d PGD A 1
H20 H 0.4600 1.0525 0.5350 0.029 Uiso 0.55(5) 1 calc PR A 1
C21 C 0.3854(3) 1.0619(10) 0.4461(9) 0.0229(16) Uani 0.55(5) 1 d PGU A 1
H21 H 0.3847 1.1429 0.4363 0.027 Uiso 0.55(5) 1 calc PR A 1
C15A C 0.3436(3) 1.0072(11) 0.4060(6) 0.0145(19) Uani 0.45(5) 1 d PGDU A 2
C16A C 0.3483(5) 0.8884(11) 0.4196(8) 0.021(2) Uani 0.45(5) 1 d PGDU A 2
H16A H 0.3200 0.8395 0.3878 0.026 Uiso 0.45(5) 1 calc PR A 2
C17A C 0.3943(6) 0.8410(12) 0.4798(10) 0.0169(16) Uani 0.45(5) 1 d PGD A 2
H17A H 0.3974 0.7598 0.4891 0.020 Uiso 0.45(5) 1 calc PR A 2
C18A C 0.4356(4) 0.9124(16) 0.5264(10) 0.022(2) Uani 0.45(5) 1 d PGDU A 2
C20A C 0.4310(4) 1.0313(15) 0.5127(11) 0.025(2) Uani 0.45(5) 1 d PGD A 2
H20A H 0.4592 1.0801 0.5445 0.030 Uiso 0.45(5) 1 calc PR A 2
C21A C 0.3850(4) 1.0786(12) 0.4525(10) 0.0167(16) Uani 0.45(5) 1 d PG A 2
H21A H 0.3818 1.1599 0.4432 0.020 Uiso 0.45(5) 1 calc PR A 2
C19 C 0.4803(5) 0.8310(17) 0.5823(12) 0.038(3) Uani 0.55(5) 1 d PD A 1
H19A H 0.5063 0.8898 0.6124 0.057 Uiso 0.55(5) 1 calc PR A 1
H19B H 0.4914 0.7794 0.5455 0.057 Uiso 0.55(5) 1 calc PR A 1
H19C H 0.4750 0.7862 0.6299 0.057 Uiso 0.55(5) 1 calc PR A 1
C19A C 0.4850(5) 0.860(2) 0.5950(14) 0.037(3) Uani 0.45(5) 1 d PD A 2
H19D H 0.5134 0.9072 0.5978 0.056 Uiso 0.45(5) 1 calc PR A 2
H19E H 0.4884 0.7814 0.5746 0.056 Uiso 0.45(5) 1 calc PR A 2
H19F H 0.4849 0.8559 0.6567 0.056 Uiso 0.45(5) 1 calc PR A 2
C12 C 0.17078(19) 0.9997(5) 0.1180(4) 0.0138(8) Uani 0.494(3) 1 d P B 1
H12A H 0.1688 0.9478 0.1661 0.017 Uiso 0.494(3) 1 calc PR B 1
H12B H 0.1807 1.0773 0.1460 0.017 Uiso 0.494(3) 1 calc PR B 1
C13 C 0.11873(13) 1.0069(3) 0.0362(3) 0.0136(6) Uani 0.494(3) 1 d P B 1
H13A H 0.0962 1.0549 0.0543 0.016 Uiso 0.494(3) 1 calc PR B 1
H13B H 0.1221 1.0454 -0.0167 0.016 Uiso 0.494(3) 1 calc PR B 1
C14 C 0.09480(14) 0.8889(3) 0.0054(3) 0.0169(7) Uani 0.494(3) 1 d P B 1
H14A H 0.0949 0.8438 0.0585 0.020 Uiso 0.494(3) 1 calc PR B 1
H14B H 0.1125 0.8444 -0.0255 0.020 Uiso 0.494(3) 1 calc PR B 1
I2 I 0.00825(3) 0.93889(9) -0.10466(3) 0.02991(18) Uani 0.494(3) 1 d P B 1
C12A C 0.17006(19) 0.9669(5) 0.0983(3) 0.0146(8) Uani 0.506(3) 1 d P B 2
H12C H 0.1705 1.0449 0.1244 0.017 Uiso 0.506(3) 1 calc PR B 2
H12D H 0.1690 0.9097 0.1439 0.017 Uiso 0.506(3) 1 calc PR B 2
C13A C 0.12204(14) 0.9544(4) 0.0075(3) 0.0166(7) Uani 0.506(3) 1 d P B 2
H13C H 0.1222 1.0140 -0.0372 0.020 Uiso 0.506(3) 1 calc PR B 2
H13D H 0.1222 0.8777 -0.0201 0.020 Uiso 0.506(3) 1 calc PR B 2
C14A C 0.07481(15) 0.9665(4) 0.0223(3) 0.0245(9) Uani 0.506(3) 1 d P B 2
H14C H 0.0682 1.0479 0.0330 0.029 Uiso 0.506(3) 1 calc PR B 2
H14D H 0.0757 0.9180 0.0745 0.029 Uiso 0.506(3) 1 calc PR B 2
I2A I 0.02142(3) 0.90416(9) -0.10872(3) 0.03140(15) Uani 0.506(3) 1 d P B 2
C1 C 0.32932(8) 1.30933(16) 0.12631(14) 0.0182(3) Uani 1 1 d . . .
H1A H 0.3142 1.3866 0.1058 0.022 Uiso 1 1 calc R . .
H1B H 0.3296 1.2690 0.0714 0.022 Uiso 1 1 calc R . .
C2 C 0.29640(7) 1.24178(15) 0.16213(13) 0.0153(3) Uani 1 1 d . . .
H2A H 0.2619 1.2358 0.1116 0.018 Uiso 1 1 calc R . .
H2B H 0.2939 1.2857 0.2137 0.018 Uiso 1 1 calc R . .
C3 C 0.31558(7) 1.12063(14) 0.19654(12) 0.0108(3) Uani 1 1 d . B .
H3 H 0.3487 1.1259 0.2524 0.013 Uiso 1 1 calc R . .
C4 C 0.32155(7) 1.04315(15) 0.12333(12) 0.0128(3) Uani 1 1 d . . .
H4A H 0.2974 1.0654 0.0598 0.015 Uiso 1 1 calc R . .
H4B H 0.3564 1.0474 0.1275 0.015 Uiso 1 1 calc R . .
C5 C 0.30991(7) 0.92222(14) 0.14813(11) 0.0119(3) Uani 1 1 d . . .
C6 C 0.30508(8) 0.82707(16) 0.07901(13) 0.0171(3) Uani 1 1 d . . .
H6A H 0.2852 0.7611 0.0856 0.020 Uiso 1 1 calc R . .
H6B H 0.2892 0.8559 0.0143 0.020 Uiso 1 1 calc R . .
C7 C 0.38049(8) 0.80072(16) 0.20430(14) 0.0172(3) Uani 1 1 d . . .
C8 C 0.37809(9) 0.68388(18) 0.24585(16) 0.0251(4) Uani 1 1 d . . .
H8A H 0.3428 0.6580 0.2215 0.038 Uiso 1 1 calc R . .
H8B H 0.3918 0.6906 0.3137 0.038 Uiso 1 1 calc R . .
H8C H 0.3981 0.6277 0.2292 0.038 Uiso 1 1 calc R . .
C9 C 0.43390(9) 0.8451(2) 0.23377(19) 0.0291(5) Uani 1 1 d . . .
H9A H 0.4531 0.7906 0.2136 0.044 Uiso 1 1 calc R . .
H9B H 0.4503 0.8527 0.3016 0.044 Uiso 1 1 calc R . .
H9C H 0.4329 0.9206 0.2052 0.044 Uiso 1 1 calc R . .
C10 C 0.26500(6) 0.94351(14) 0.17203(12) 0.0112(3) Uani 1 1 d . B .
H10 H 0.2634 0.8819 0.2150 0.013 Uiso 1 1 calc R . .
C11 C 0.21466(7) 0.95095(17) 0.08630(13) 0.0183(3) Uani 1 1 d . . .
H11A H 0.2050 0.8736 0.0575 0.022 Uiso 1 1 calc R B 1
H11B H 0.2179 1.0038 0.0400 0.022 Uiso 1 1 calc R B 1
I1 I 0.406034(6) 1.330306(12) 0.228065(10) 0.02491(4) Uani 1 1 d . . .
N1 N 0.27826(6) 1.05644(12) 0.22148(10) 0.0112(2) Uani 1 1 d . . .
O1 O 0.35657(6) 0.79571(13) 0.10504(10) 0.0203(3) Uani 1 1 d . . .
O2 O 0.35155(5) 0.88224(11) 0.23055(9) 0.0137(2) Uani 1 1 d . . .
O3 O 0.24478(5) 0.99986(12) 0.33506(10) 0.0185(3) Uani 1 1 d . . .
O4 O 0.28894(6) 1.18735(12) 0.35045(10) 0.0200(3) Uani 1 1 d . . .
S1 S 0.284828(18) 1.06600(4) 0.32853(3) 0.01318(8) Uani 1 1 d D A .

loop_
_atom_site_aniso_label
_atom_site_aniso_U_11
_atom_site_aniso_U_22
_atom_site_aniso_U_33
_atom_site_aniso_U_23
_atom_site_aniso_U_13
_atom_site_aniso_U_12
C15 0.013(3) 0.018(3) 0.013(3) -0.006(2) 0.008(2) -0.005(2)
C16 0.014(2) 0.012(2) 0.008(2) 0.0031(16) 0.0040(17) 0.0003(17)
C17 0.020(3) 0.025(3) 0.019(3) 0.005(2) 0.011(2) -0.003(2)
C18 0.024(3) 0.034(4) 0.022(4) 0.006(3) 0.011(3) 0.001(2)
C20 0.015(2) 0.033(4) 0.018(3) -0.007(3) 0.0014(19) -0.011(2)
C21 0.033(4) 0.020(3) 0.017(3) -0.005(2) 0.012(2) -0.006(2)
C15A 0.023(4) 0.014(3) 0.006(3) 0.002(2) 0.006(3) 0.002(3)
C16A 0.023(3) 0.026(4) 0.021(4) -0.008(3) 0.015(3) -0.009(3)
C17A 0.019(3) 0.018(3) 0.015(3) 0.005(2) 0.008(3) 0.003(3)
C18A 0.010(3) 0.043(5) 0.012(3) 0.002(3) 0.003(2) -0.006(3)
C20A 0.028(4) 0.029(4) 0.018(3) -0.007(3) 0.011(3) -0.010(3)
C21A 0.016(3) 0.019(3) 0.016(3) -0.007(2) 0.007(2) -0.006(2)
C19 0.021(3) 0.054(6) 0.033(4) 0.013(4) 0.005(3) 0.000(3)
C19A 0.015(3) 0.058(8) 0.031(5) 0.015(5) 0.002(3) -0.001(4)
C12 0.0098(17) 0.018(2) 0.013(2) -0.0063(15) 0.0048(15) 0.0033(16)
C13 0.0091(15) 0.0118(14) 0.0188(16) -0.0038(13) 0.0047(13) -0.0002(11)
C14 0.0110(15) 0.0212(17) 0.0172(16) -0.0050(13) 0.0047(13) -0.0025(13)
I2 0.0111(2) 0.0491(3) 0.02277(16) -0.01092(15) 0.00053(12) -0.0012(2)
C12A 0.0116(17) 0.022(2) 0.010(2) -0.0047(15) 0.0047(15) 0.0028(17)
C13A 0.0087(15) 0.0236(18) 0.0143(15) 0.0001(14) 0.0015(12) -0.0005(13)
C14A 0.0127(17) 0.043(2) 0.0157(17) -0.0052(16) 0.0038(14) 0.0003(16)
I2A 0.0121(2) 0.0499(3) 0.02841(16) -0.02107(15) 0.00485(13) -0.0038(2)
C1 0.0200(9) 0.0163(8) 0.0203(9) 0.0053(6) 0.0105(7) 0.0018(6)
C2 0.0172(8) 0.0127(7) 0.0182(8) 0.0029(6) 0.0096(7) 0.0026(6)
C3 0.0112(7) 0.0115(7) 0.0117(7) 0.0008(5) 0.0067(6) 0.0005(5)
C4 0.0155(8) 0.0133(7) 0.0118(7) -0.0003(5) 0.0077(6) 0.0007(6)
C5 0.0136(7) 0.0131(7) 0.0081(6) -0.0006(5) 0.0037(6) 0.0020(6)
C6 0.0248(9) 0.0159(7) 0.0117(7) -0.0022(6) 0.0089(7) 0.0023(7)
C7 0.0189(9) 0.0169(7) 0.0198(8) 0.0022(6) 0.0119(7) 0.0065(6)
C8 0.0312(11) 0.0181(9) 0.0284(11) 0.0066(7) 0.0149(9) 0.0089(8)
C9 0.0172(9) 0.0363(12) 0.0386(13) 0.0053(10) 0.0164(9) 0.0056(8)
C10 0.0099(7) 0.0112(6) 0.0115(7) -0.0006(5) 0.0034(6) -0.0006(5)
C11 0.0138(8) 0.0173(8) 0.0161(8) 0.0035(6) -0.0012(6) -0.0023(6)
I1 0.02405(7) 0.02445(6) 0.02639(7) -0.00041(5) 0.01075(6) -0.00714(5)
N1 0.0121(6) 0.0107(6) 0.0131(6) -0.0009(5) 0.0076(5) -0.0007(5)
O1 0.0288(8) 0.0199(6) 0.0186(6) -0.0010(5) 0.0162(6) 0.0061(6)
O2 0.0128(6) 0.0175(6) 0.0104(5) 0.0003(4) 0.0044(5) 0.0060(5)
O3 0.0181(7) 0.0208(6) 0.0240(7) 0.0010(5) 0.0161(6) -0.0008(5)
O4 0.0339(8) 0.0128(6) 0.0196(7) -0.0032(5) 0.0173(6) 0.0000(5)
S1 0.0171(2) 0.01245(16) 0.01444(18) -0.00126(14) 0.01094(16) -0.00003(14)

loop_
_atom_type_symbol
_atom_type_description
_atom_type_scat_dispersion_real
_atom_type_scat_dispersion_imag
_atom_type_scat_source
C C 0.0033 0.0016 'International Tables Vol C Tables 4.2.6.8 and 6.1.1.4'
H H 0.0000 0.0000 'International Tables Vol C Tables 4.2.6.8 and 6.1.1.4'
N N 0.0061 0.0033 'International Tables Vol C Tables 4.2.6.8 and 6.1.1.4'
O O 0.0106 0.0060 'International Tables Vol C Tables 4.2.6.8 and 6.1.1.4'
S S 0.1246 0.1234 'International Tables Vol C Tables 4.2.6.8 and 6.1.1.4'
I I -0.4742 1.8119 'International Tables Vol C Tables 4.2.6.8 and 6.1.1.4'

loop_
_geom_angle_atom_site_label_1
_geom_angle_atom_site_label_2
_geom_angle_atom_site_label_3
_geom_angle
C16 C15 C21 120.0
C16 C15 S1 120.3(5)
C21 C15 S1 119.7(5)
C17 C16 C15 120.0
C17 C16 H16 120.0
C15 C16 H16 120.0
C16 C17 C18 120.0
C16 C17 H17 120.0
C18 C17 H17 120.0
C17 C18 C20 120.0
C17 C18 C19 120.3(5)
C20 C18 C19 119.7(5)
C21 C20 C18 120.0
C21 C20 H20 120.0
C18 C20 H20 120.0
C20 C21 C15 120.0
C20 C21 H21 120.0
C15 C21 H21 120.0
C16A C15A C21A 120.0
C16A C15A S1 119.4(6)
C21A C15A S1 120.6(6)
C15A C16A C17A 120.0
C15A C16A H16A 120.0
C17A C16A H16A 120.0
C18A C17A C16A 120.0
C18A C17A H17A 120.0
C16A C17A H17A 120.0
C20A C18A C17A 120.0
C20A C18A C19A 120.7(6)
C17A C18A C19A 119.2(6)
C21A C20A C18A 120.0
C21A C20A H20A 120.0
C18A C20A H20A 120.0
C20A C21A C15A 120.0
C20A C21A H21A 120.0
C15A C21A H21A 120.0
C18A C19A H19D 109.5
C18A C19A H19E 109.5
H19D C19A H19E 109.5
C18A C19A H19F 109.5
H19D C19A H19F 109.5
H19E C19A H19F 109.5
C13 C12 C11 112.2(3)
C13 C12 H12A 109.2
C11 C12 H12A 109.2
C13 C12 H12B 109.2
C11 C12 H12B 109.2
H12A C12 H12B 107.9
C14 C13 C12 112.4(3)
C14 C13 H13A 109.1
C12 C13 H13A 109.1
C14 C13 H13B 109.1
C12 C13 H13B 109.1
H13A C13 H13B 107.8
C13 C14 I2 102.3(2)
C13 C14 H14A 111.3
I2 C14 H14A 111.3
C13 C14 H14B 111.3
I2 C14 H14B 111.3
H14A C14 H14B 109.2
C11 C12A C13A 113.0(4)
C11 C12A H12C 109.0
C13A C12A H12C 109.0
C11 C12A H12D 109.0
C13A C12A H12D 109.0
H12C C12A H12D 107.8
C14A C13A C12A 112.3(3)
C14A C13A H13C 109.1
C12A C13A H13C 109.1
C14A C13A H13D 109.1
C12A C13A H13D 109.1
H13C C13A H13D 107.9
C13A C14A I2A 99.1(3)
C13A C14A H14C 112.0
I2A C14A H14C 112.0
C13A C14A H14D 112.0
I2A C14A H14D 112.0
H14C C14A H14D 109.6
C2 C1 I1 113.43(13)
C2 C1 H1A 108.9
I1 C1 H1A 108.9
C2 C1 H1B 108.9
I1 C1 H1B 108.9
H1A C1 H1B 107.7
C1 C2 C3 114.43(15)
C1 C2 H2A 108.7
C3 C2 H2A 108.7
C1 C2 H2B 108.7
C3 C2 H2B 108.7
H2A C2 H2B 107.6
N1 C3 C2 110.68(14)
N1 C3 C4 103.55(13)
C2 C3 C4 114.12(14)
N1 C3 H3 109.4
C2 C3 H3 109.4
C4 C3 H3 109.4
C5 C4 C3 103.49(13)
C5 C4 H4A 111.1
C3 C4 H4A 111.1
C5 C4 H4B 111.1
C3 C4 H4B 111.1
H4A C4 H4B 109.0
O2 C5 C6 102.11(14)
O2 C5 C10 108.12(13)
C6 C5 C10 117.80(15)
O2 C5 C4 109.58(14)
C6 C5 C4 116.24(14)
C10 C5 C4 102.78(13)
O1 C6 C5 102.01(15)
O1 C6 H6A 111.4
C5 C6 H6A 111.4
O1 C6 H6B 111.4
C5 C6 H6B 111.4
H6A C6 H6B 109.2
O1 C7 O2 105.70(14)
O1 C7 C9 108.46(17)
O2 C7 C9 109.83(17)
O1 C7 C8 110.56(17)
O2 C7 C8 108.65(15)
C9 C7 C8 113.36(18)
C7 C8 H8A 109.5
C7 C8 H8B 109.5
H8A C8 H8B 109.5
C7 C8 H8C 109.5
H8A C8 H8C 109.5
H8B C8 H8C 109.5
C7 C9 H9A 109.5
C7 C9 H9B 109.5
H9A C9 H9B 109.5
C7 C9 H9C 109.5
H9A C9 H9C 109.5
H9B C9 H9C 109.5
N1 C10 C5 102.25(13)
N1 C10 C11 111.03(14)
C5 C10 C11 113.02(14)
N1 C10 H10 110.1
C5 C10 H10 110.1
C11 C10 H10 110.1
C12A C11 C10 119.0(2)
C12A C11 C12 15.6(2)
C10 C11 C12 108.9(2)
C12A C11 H11A 94.6
C10 C11 H11A 109.9
C12 C11 H11A 109.9
C12A C11 H11B 113.6
C10 C11 H11B 109.9
C12 C11 H11B 109.9
H11A C11 H11B 108.3
C10 N1 C3 110.66(13)
C10 N1 S1 119.92(11)
C3 N1 S1 117.33(11)
C6 O1 C7 106.03(13)
C5 O2 C7 108.80(13)
O3 S1 O4 119.41(9)
O3 S1 N1 107.14(8)
O4 S1 N1 106.20(8)
O3 S1 C15 106.1(3)
O4 S1 C15 108.9(4)
N1 S1 C15 108.8(3)
O3 S1 C15A 108.9(4)
O4 S1 C15A 104.4(5)
N1 S1 C15A 110.6(3)
C15 S1 C15A 4.4(7)

loop_
_geom_bond_atom_site_label_1
_geom_bond_atom_site_label_2
_geom_bond_distance
C15 C16 1.3900
C15 C21 1.3900
C15 S1 1.762(6)
C16 C17 1.3900
C16 H16 0.9500
C17 C18 1.3900
C17 H17 0.9500
C18 C20 1.3900
C18 C19 1.521(7)
C20 C21 1.3900
C20 H20 0.9500
C21 H21 0.9500
C15A C16A 1.3900
C15A C21A 1.3900
C15A S1 1.771(7)
C16A C17A 1.3900
C16A H16A 0.9500
C17A C18A 1.3900
C17A H17A 0.9500
C18A C20A 1.3900
C18A C19A 1.520(8)
C20A C21A 1.3900
C20A H20A 0.9500
C21A H21A 0.9500
C19 H19A 0.9800
C19 H19B 0.9800
C19 H19C 0.9800
C19A H19D 0.9800
C19A H19E 0.9800
C19A H19F 0.9800
C12 C13 1.528(6)
C12 C11 1.656(5)
C12 H12A 0.9900
C12 H12B 0.9900
C13 C14 1.518(5)
C13 H13A 0.9900
C13 H13B 0.9900
C14 I2 2.457(4)
C14 H14A 0.9900
C14 H14B 0.9900
C12A C11 1.401(5)
C12A C13A 1.536(6)
C12A H12C 0.9900
C12A H12D 0.9900
C13A C14A 1.496(6)
C13A H13C 0.9900
C13A H13D 0.9900
C14A I2A 2.131(4)
C14A H14C 0.9900
C14A H14D 0.9900
C1 C2 1.519(3)
C1 I1 2.151(2)
C1 H1A 0.9900
C1 H1B 0.9900
C2 C3 1.523(2)
C2 H2A 0.9900
C2 H2B 0.9900
C3 N1 1.500(2)
C3 C4 1.533(2)
C3 H3 1.0000
C4 C5 1.530(2)
C4 H4A 0.9900
C4 H4B 0.9900
C5 O2 1.436(2)
C5 C6 1.518(2)
C5 C10 1.526(2)
C6 O1 1.425(3)
C6 H6A 0.9900
C6 H6B 0.9900
C7 O1 1.429(2)
C7 O2 1.438(2)
C7 C9 1.514(3)
C7 C8 1.518(3)
C8 H8A 0.9800
C8 H8B 0.9800
C8 H8C 0.9800
C9 H9A 0.9800
C9 H9B 0.9800
C9 H9C 0.9800
C10 N1 1.489(2)
C10 C11 1.527(3)
C10 H10 1.0000
C11 H11A 0.9900
C11 H11B 0.9900
N1 S1 1.6288(15)
O3 S1 1.4345(14)
O4 S1 1.4398(14)
